data_4512602
loop_
_publ_author_name
'Zhang, Fengming'
'Zou, Xiaoyan'
'Yan, Pengfei'
'Sun, Jingwen'
'Hou, Guangfeng'
'Li, Guangming'

_publ_section_title
;
 Pyrazine-2,3-Carboxylate Based Ag+Homometallic and
 Ln3+--Ag+Heterometallic Coordination Frameworks: Synthesis, Structures,
 and Magnetic Properties
;
_journal_issue 3
_journal_name_full 'Crystal Growth &amp; Design'
_journal_page_first 1249
_journal_paper_doi 10.1021/cg501644z
_journal_volume 15
_journal_year 2015
_chemical_formula_moiety 'C12 H8 Ag Er N4 O10, 2(H2 O)'
_chemical_formula_sum 'C12 H12 Ag Er N4 O12'
_chemical_formula_weight 679.39
_chemical_name_systematic
; 
 ? 
;
_space_group_IT_number 2
_symmetry_cell_setting triclinic
_symmetry_space_group_name_Hall '-P 1'
_symmetry_space_group_name_H-M 'P -1'
_atom_sites_solution_hydrogens geom
_atom_sites_solution_primary direct
_atom_sites_solution_secondary difmap
_audit_creation_method SHELXL-97
_cell_angle_alpha 99.418(8)
_cell_angle_beta 101.793(7)
_cell_angle_gamma 105.825(7)
_cell_formula_units_Z 2
_cell_length_a 6.6298(4)
_cell_length_b 10.0444(10)
_cell_length_c 14.8892(15)
_cell_measurement_reflns_used 1802
_cell_measurement_temperature 293(2)
_cell_measurement_theta_max 29.1345
_cell_measurement_theta_min 3.1651
_cell_volume 908.11(15)
_computing_cell_refinement
;
CrysAlisPro, Agilent Technologies,
Version 1.171.35.21 (release 20-01-2012 CrysAlis171 .NET)
(compiled Jan 23 2012,18:06:46)
;
_computing_data_collection
;
CrysAlisPro, Agilent Technologies,
Version 1.171.35.21 (release 20-01-2012 CrysAlis171 .NET)
(compiled Jan 23 2012,18:06:46)
;
_computing_data_reduction
;
CrysAlisPro, Agilent Technologies,
Version 1.171.35.21 (release 20-01-2012 CrysAlis171 .NET)
(compiled Jan 23 2012,18:06:46)
;
_computing_structure_refinement 'SHELXL-97 (Sheldrick, 1997)'
_computing_structure_solution 'SHELXS-97 (Sheldrick, 1990)'
_diffrn_ambient_temperature 293(2)
_diffrn_detector_area_resol_mean 16.1954
_diffrn_measured_fraction_theta_full 0.998
_diffrn_measured_fraction_theta_max 0.998
_diffrn_measurement_device_type 'Xcalibur, Eos'
_diffrn_measurement_method '\w scans'
_diffrn_radiation_monochromator graphite
_diffrn_radiation_source 'fine-focus sealed tube'
_diffrn_radiation_type MoK\a
_diffrn_radiation_wavelength 0.71073
_diffrn_reflns_av_R_equivalents 0.0568
_diffrn_reflns_av_sigmaI/netI 0.0842
_diffrn_reflns_limit_h_max 7
_diffrn_reflns_limit_h_min -7
_diffrn_reflns_limit_k_max 7
_diffrn_reflns_limit_k_min -11
_diffrn_reflns_limit_l_max 17
_diffrn_reflns_limit_l_min -17
_diffrn_reflns_number 6224
_diffrn_reflns_theta_full 25.00
_diffrn_reflns_theta_max 25.00
_diffrn_reflns_theta_min 3.17
_exptl_absorpt_coefficient_mu 5.742
_exptl_absorpt_correction_T_max 0.4436
_exptl_absorpt_correction_T_min 0.3915
_exptl_absorpt_correction_type multi-scan
_exptl_absorpt_process_details
;
CrysAlisPro, Agilent Technologies,
Version 1.171.35.21 (release 20-01-2012 CrysAlis171 .NET)
(compiled Jan 23 2012,18:06:46)
Empirical absorption correction using spherical harmonics,
 implemented in SCALE3 ABSPACK scaling algorithm.
;
_exptl_crystal_colour colorless
_exptl_crystal_density_diffrn 2.485
_exptl_crystal_density_method 'not measured'
_exptl_crystal_description block
_exptl_crystal_F_000 646
_exptl_crystal_size_max 0.20
_exptl_crystal_size_mid 0.18
_exptl_crystal_size_min 0.17
_refine_diff_density_max 11.445
_refine_diff_density_min -2.767
_refine_diff_density_rms 0.530
_refine_ls_extinction_method none
_refine_ls_goodness_of_fit_ref 1.089
_refine_ls_hydrogen_treatment mixed
_refine_ls_matrix_type full
_refine_ls_number_parameters 271
_refine_ls_number_reflns 3182
_refine_ls_number_restraints 25
_refine_ls_restrained_S_all 1.088
_refine_ls_R_factor_all 0.0993
_refine_ls_R_factor_gt 0.0893
_refine_ls_shift/su_max 0.000
_refine_ls_shift/su_mean 0.000
_refine_ls_structure_factor_coef Fsqd
_refine_ls_weighting_details 'calc w=1/[\s^2^(Fo^2^)+(0.1656P)^2^+10.3099P] where P=(Fo^2^+2Fc^2^)/3'
_refine_ls_weighting_scheme calc
_refine_ls_wR_factor_gt 0.2360
_refine_ls_wR_factor_ref 0.2489
_reflns_number_gt 2724
_reflns_number_total 3182
_reflns_threshold_expression >2sigma(I)
_cod_data_source_file cg501644z_si_002.cif
_cod_data_source_block Er-Ag
_cod_depositor_comments 'Adding full bibliography for 4512597--4512602.cif.'
_cod_original_cell_volume 908.11(14)
_cod_database_code 4512602

loop_
_symmetry_equiv_pos_as_xyz
'x, y, z'
'-x, -y, -z'

loop_
_atom_site_label
_atom_site_type_symbol
_atom_site_fract_x
_atom_site_fract_y
_atom_site_fract_z
_atom_site_U_iso_or_equiv
_atom_site_adp_type
_atom_site_occupancy
_atom_site_symmetry_multiplicity
_atom_site_calc_flag
_atom_site_refinement_flags
Ag1 Ag 0.4152(2) 0.17480(15) 0.20032(9) 0.0323(4) Uani 1 1 d .
C1 C -0.271(3) -0.143(2) 0.1173(13) 0.035(5) Uani 1 1 d .
H1 H -0.2888 -0.2090 0.1546 0.042 Uiso 1 1 calc R
C2 C -0.333(3) -0.1890(18) 0.0175(15) 0.034(5) Uani 1 1 d .
H2 H -0.3886 -0.2861 -0.0098 0.041 Uiso 1 1 calc R
C3 C -0.228(3) 0.0411(16) 0.0031(11) 0.021(3) Uani 1 1 d D
C4 C -0.169(3) 0.0863(17) 0.1018(11) 0.020(3) Uani 1 1 d U
C5 C -0.068(3) 0.2436(17) 0.1546(10) 0.019(3) Uani 1 1 d .
C6 C -0.205(3) 0.1404(18) -0.0614(12) 0.033(4) Uani 1 1 d D
C7 C 0.601(3) 0.1812(19) 0.4124(12) 0.027(4) Uani 1 1 d .
H7 H 0.5563 0.0840 0.3859 0.032 Uiso 1 1 calc R
C8 C 0.690(3) 0.229(2) 0.5085(11) 0.025(4) Uani 1 1 d .
H8 H 0.7070 0.1629 0.5444 0.031 Uiso 1 1 calc R
C9 C 0.736(2) 0.4549(17) 0.4951(11) 0.018(3) Uani 1 1 d .
C10 C 0.651(2) 0.4103(18) 0.3952(11) 0.019(3) Uani 1 1 d .
C11 C 0.644(2) 0.5115(15) 0.3280(11) 0.016(3) Uani 1 1 d U
C12 C 0.815(2) 0.6125(17) 0.5437(11) 0.017(3) Uani 1 1 d .
Er1 Er 0.10926(10) 0.51246(7) 0.27165(4) 0.0173(3) Uani 1 1 d .
N1 N -0.188(3) -0.0045(19) 0.1569(11) 0.038(4) Uani 1 1 d .
N2 N -0.315(2) -0.0999(16) -0.0373(10) 0.027(3) Uani 1 1 d .
N3 N 0.576(2) 0.2698(14) 0.3553(9) 0.021(3) Uani 1 1 d .
N4 N 0.754(2) 0.3672(15) 0.5517(9) 0.020(3) Uani 1 1 d .
O1 O 0.1295(18) 0.3003(13) 0.1763(8) 0.027(3) Uani 1 1 d .
O2 O -0.1960(19) 0.3025(12) 0.1802(8) 0.026(3) Uani 1 1 d .
O3 O -0.141(2) 0.2722(14) -0.0215(9) 0.037(3) Uani 1 1 d .
O4 O -0.252(2) 0.0880(13) -0.1478(8) 0.035(3) Uani 1 1 d .
O5 O 0.4640(17) 0.5290(11) 0.2974(8) 0.022(2) Uani 1 1 d U
O6 O 0.8108(17) 0.5541(12) 0.3045(8) 0.021(2) Uani 1 1 d .
O7 O 0.785(2) 0.7007(14) 0.5000(8) 0.031(3) Uani 1 1 d .
O8 O 0.9074(18) 0.6412(12) 0.6311(8) 0.024(3) Uani 1 1 d .
O9 O 0.001(2) 0.5402(15) 0.1193(9) 0.044(3) Uani 1 1 d U
H91 H 0.0300 0.6068 0.0908 0.066 Uiso 1 1 d R
H92 H -0.0828 0.4640 0.0802 0.066 Uiso 1 1 d R
O10 O 0.275(2) 0.7486(13) 0.2766(9) 0.031(3) Uani 1 1 d .
H101 H 0.4108 0.7675 0.2955 0.047 Uiso 1 1 d R
H102 H 0.2512 0.8154 0.2522 0.047 Uiso 1 1 d R
O11 O 0.068(3) 0.0326(17) 0.3546(12) 0.055(4) Uani 1 1 d .
H111 H 0.1043 0.1033 0.4013 0.083 Uiso 1 1 d R
H112 H -0.0021 0.0494 0.3059 0.083 Uiso 1 1 d R
O12 O 0.686(2) 0.8724(18) 0.3834(13) 0.067(6) Uani 1 1 d .
H121 H 0.7975 0.9341 0.3790 0.101 Uiso 1 1 d R
H122 H 0.7182 0.8371 0.4301 0.101 Uiso 1 1 d R

loop_
_atom_site_aniso_label
_atom_site_aniso_U_11
_atom_site_aniso_U_22
_atom_site_aniso_U_33
_atom_site_aniso_U_23
_atom_site_aniso_U_13
_atom_site_aniso_U_12
Ag1 0.0372(8) 0.0291(8) 0.0190(8) -0.0078(6) -0.0013(6) 0.0063(6)
C1 0.043(12) 0.020(9) 0.025(10) -0.002(8) 0.006(8) -0.010(8)
C2 0.033(10) 0.011(8) 0.047(12) -0.002(8) 0.001(9) 0.001(7)
C3 0.026(9) 0.020(8) 0.019(8) 0.003(7) 0.005(7) 0.011(7)
C4 0.021(7) 0.015(7) 0.015(6) 0.000(5) 0.001(5) -0.006(5)
C5 0.026(9) 0.020(8) 0.006(7) 0.001(6) 0.005(6) 0.002(7)
C6 0.026(9) 0.036(11) 0.026(10) -0.006(8) -0.007(7) 0.013(8)
C7 0.030(9) 0.021(9) 0.022(9) -0.002(7) -0.001(7) 0.006(7)
C8 0.029(9) 0.033(10) 0.012(8) 0.006(7) 0.000(7) 0.011(8)
C9 0.016(8) 0.022(8) 0.008(7) 0.000(6) -0.001(6) 0.001(6)
C10 0.019(8) 0.024(9) 0.016(8) 0.002(7) 0.009(6) 0.010(7)
C11 0.020(7) 0.007(6) 0.022(7) 0.000(5) 0.006(5) 0.006(5)
C12 0.014(7) 0.015(8) 0.015(8) -0.003(6) 0.005(6) 0.000(6)
Er1 0.0159(5) 0.0212(5) 0.0125(5) 0.0000(3) 0.0023(3) 0.0054(3)
N1 0.046(10) 0.041(10) 0.022(8) 0.004(7) 0.009(7) 0.008(8)
N2 0.028(8) 0.023(8) 0.027(8) -0.002(6) 0.009(6) 0.007(6)
N3 0.031(8) 0.016(7) 0.014(7) -0.004(5) 0.006(6) 0.006(6)
N4 0.011(6) 0.023(7) 0.015(7) -0.006(6) -0.002(5) -0.001(5)
O1 0.028(7) 0.025(6) 0.019(6) -0.006(5) -0.001(5) 0.005(5)
O2 0.033(7) 0.022(6) 0.021(6) -0.001(5) 0.004(5) 0.011(5)
O3 0.057(9) 0.026(7) 0.017(6) 0.004(5) 0.006(6) 0.000(6)
O4 0.051(8) 0.023(7) 0.016(6) -0.002(5) 0.004(6) -0.006(6)
O5 0.021(5) 0.013(5) 0.040(6) 0.016(4) 0.020(4) 0.006(4)
O6 0.020(6) 0.025(6) 0.025(6) 0.016(5) 0.009(5) 0.008(5)
O7 0.047(8) 0.031(7) 0.012(6) 0.003(5) -0.001(5) 0.015(6)
O8 0.024(6) 0.016(6) 0.015(6) -0.009(5) -0.007(5) -0.003(5)
O9 0.062(7) 0.032(6) 0.025(6) 0.011(5) 0.003(5) -0.001(5)
O10 0.032(7) 0.026(7) 0.038(8) 0.024(6) 0.003(6) 0.007(5)
O11 0.063(10) 0.037(9) 0.052(10) 0.000(7) 0.003(8) 0.009(7)
O12 0.043(9) 0.053(10) 0.078(13) 0.028(9) -0.028(9) -0.003(8)

loop_
_atom_type_symbol
_atom_type_description
_atom_type_scat_dispersion_real
_atom_type_scat_dispersion_imag
_atom_type_scat_source
C C 0.0033 0.0016 'International Tables Vol C Tables 4.2.6.8 and 6.1.1.4'
H H 0.0000 0.0000 'International Tables Vol C Tables 4.2.6.8 and 6.1.1.4'
Ag Ag -0.8971 1.1015 'International Tables Vol C Tables 4.2.6.8 and 6.1.1.4'
Er Er -0.2586 4.9576 'International Tables Vol C Tables 4.2.6.8 and 6.1.1.4'
N N 0.0061 0.0033 'International Tables Vol C Tables 4.2.6.8 and 6.1.1.4'
O O 0.0106 0.0060 'International Tables Vol C Tables 4.2.6.8 and 6.1.1.4'

loop_
_geom_angle_atom_site_label_1
_geom_angle_atom_site_label_2
_geom_angle_atom_site_label_3
_geom_angle
_geom_angle_site_symmetry_1
_geom_angle_site_symmetry_3
N3 Ag1 N2 168.8(5) . 2
N3 Ag1 O4 117.9(5) . 2
N2 Ag1 O4 68.5(5) 2 2
N3 Ag1 O1 99.7(4) . .
N2 Ag1 O1 85.3(4) 2 .
O4 Ag1 O1 111.9(4) 2 .
N1 C1 C2 119.2(18) . .
N1 C1 H1 120.4 . .
C2 C1 H1 120.4 . .
N2 C2 C1 122.3(16) . .
N2 C2 H2 118.8 . .
C1 C2 H2 118.8 . .
N2 C3 C4 119.1(14) . .
N2 C3 C6 117.2(14) . .
C4 C3 C6 123.7(15) . .
N1 C4 C3 122.1(15) . .
N1 C4 C5 114.7(14) . .
C3 C4 C5 123.2(14) . .
O1 C5 O2 123.5(15) . .
O1 C5 C4 120.1(14) . .
O2 C5 C4 116.0(14) . .
O1 C5 Er1 60.9(8) . .
O2 C5 Er1 62.7(9) . .
C4 C5 Er1 172.1(11) . .
O4 C6 O3 126.4(15) . .
O4 C6 C3 118.1(15) . .
O3 C6 C3 115.6(15) . .
N3 C7 C8 122.7(16) . .
N3 C7 H7 118.6 . .
C8 C7 H7 118.6 . .
N4 C8 C7 121.8(16) . .
N4 C8 H8 119.1 . .
C7 C8 H8 119.1 . .
N4 C9 C10 124.4(15) . .
N4 C9 C12 115.4(13) . .
C10 C9 C12 120.2(14) . .
N3 C10 C9 118.3(15) . .
N3 C10 C11 116.9(13) . .
C9 C10 C11 124.8(14) . .
O6 C11 O5 127.9(15) . .
O6 C11 C10 114.8(13) . .
O5 C11 C10 116.9(14) . .
O7 C12 O8 124.3(15) . .
O7 C12 C9 120.8(14) . .
O8 C12 C9 114.9(14) . .
O5 Er1 O6 156.8(4) . 1_455
O5 Er1 O8 85.5(4) . 2_666
O6 Er1 O8 89.1(4) 1_455 2_666
O5 Er1 O10 77.1(4) . .
O6 Er1 O10 92.9(4) 1_455 .
O8 Er1 O10 139.6(4) 2_666 .
O5 Er1 O9 106.3(5) . .
O6 Er1 O9 90.5(5) 1_455 .
O8 Er1 O9 146.4(4) 2_666 .
O10 Er1 O9 73.9(5) . .
O5 Er1 O1 72.7(4) . .
O6 Er1 O1 127.7(4) 1_455 .
O8 Er1 O1 76.5(4) 2_666 .
O10 Er1 O1 129.9(5) . .
O9 Er1 O1 77.3(5) . .
O5 Er1 O2 125.4(4) . .
O6 Er1 O2 74.7(4) 1_455 .
O8 Er1 O2 76.4(4) 2_666 .
O10 Er1 O2 142.6(4) . .
O9 Er1 O2 71.1(5) . .
O1 Er1 O2 53.2(4) . .
O5 Er1 N4 79.6(4) . 2_666
O6 Er1 N4 77.7(4) 1_455 2_666
O8 Er1 N4 65.5(4) 2_666 2_666
O10 Er1 N4 75.6(5) . 2_666
O9 Er1 N4 146.7(5) . 2_666
O1 Er1 N4 134.2(4) . 2_666
O2 Er1 N4 132.7(4) . 2_666
O5 Er1 C5 98.8(4) . .
O6 Er1 C5 101.3(4) 1_455 .
O8 Er1 C5 74.2(4) 2_666 .
O10 Er1 C5 143.9(5) . .
O9 Er1 C5 72.9(5) . .
O1 Er1 C5 26.4(4) . .
O2 Er1 C5 26.8(4) . .
N4 Er1 C5 139.7(5) 2_666 .
C4 N1 C1 118.8(16) . .
C2 N2 C3 118.4(14) . .
C2 N2 Ag1 122.4(12) . 2
C3 N2 Ag1 119.2(11) . 2
C7 N3 C10 117.3(14) . .
C7 N3 Ag1 118.4(11) . .
C10 N3 Ag1 124.3(11) . .
C9 N4 C8 115.4(14) . .
C9 N4 Er1 114.9(10) . 2_666
C8 N4 Er1 129.7(11) . 2_666
C5 O1 Er1 92.7(10) . .
C5 O1 Ag1 126.3(11) . .
Er1 O1 Ag1 130.1(5) . .
C5 O2 Er1 90.6(10) . .
C6 O4 Ag1 116.7(11) . 2
C11 O5 Er1 161.8(11) . .
C11 O6 Er1 148.2(10) . 1_655
C12 O8 Er1 127.2(10) . 2_666
Er1 O9 H91 136.0 . .
Er1 O9 H92 113.8 . .
H91 O9 H92 110.0 . .
Er1 O10 H101 108.9 . .
Er1 O10 H102 140.5 . .
H101 O10 H102 107.6 . .
H111 O11 H112 110.4 . .
H121 O12 H122 110.2 . .

loop_
_geom_bond_atom_site_label_1
_geom_bond_atom_site_label_2
_geom_bond_distance
_geom_bond_site_symmetry_2
Ag1 N3 2.257(13) .
Ag1 N2 2.317(15) 2
Ag1 O4 2.484(12) 2
Ag1 O1 2.545(12) .
C1 N1 1.33(2) .
C1 C2 1.42(3) .
C1 H1 0.9300 .
C2 N2 1.31(3) .
C2 H2 0.9300 .
C3 N2 1.35(2) .
C3 C4 1.40(2) .
C3 C6 1.494(10) .
C4 N1 1.32(2) .
C4 C5 1.54(2) .
C5 O1 1.229(19) .
C5 O2 1.242(19) .
C5 Er1 2.758(16) .
C6 O4 1.25(2) .
C6 O3 1.27(2) .
C7 N3 1.34(2) .
C7 C8 1.38(2) .
C7 H7 0.9300 .
C8 N4 1.34(2) .
C8 H8 0.9300 .
C9 N4 1.33(2) .
C9 C10 1.43(2) .
C9 C12 1.52(2) .
C10 N3 1.35(2) .
C10 C11 1.54(2) .
C11 O6 1.214(19) .
C11 O5 1.259(18) .
C12 O7 1.22(2) .
C12 O8 1.267(19) .
Er1 O5 2.259(10) .
Er1 O6 2.261(11) 1_455
Er1 O8 2.279(12) 2_666
Er1 O10 2.308(12) .
Er1 O9 2.322(13) .
Er1 O1 2.412(11) .
Er1 O2 2.450(12) .
Er1 N4 2.567(13) 2_666
N2 Ag1 2.317(15) 2
N4 Er1 2.567(13) 2_666
O4 Ag1 2.484(12) 2
O6 Er1 2.261(11) 1_655
O8 Er1 2.279(12) 2_666
O9 H91 0.8486 .
O9 H92 0.8493 .
O10 H101 0.8452 .
O10 H102 0.8486 .
O11 H111 0.8501 .
O11 H112 0.8463 .
O12 H121 0.8475 .
O12 H122 0.8471 .

loop_
_geom_hbond_atom_site_label_D
_geom_hbond_atom_site_label_H
_geom_hbond_atom_site_label_A
_geom_hbond_distance_DH
_geom_hbond_distance_HA
_geom_hbond_distance_DA
_geom_hbond_angle_DHA
_geom_hbond_site_symmetry_A
O9 H91 O3 0.85 1.82 2.651(19) 165.5 2_565
O9 H92 O3 0.85 2.14 2.915(19) 152.4 .
O10 H101 O12 0.85 1.92 2.690(19) 151.6 .
O10 H102 O4 0.85 1.96 2.727(18) 149.4 2_565
O11 H111 O7 0.85 2.10 2.937(19) 169.6 2_666
O11 H112 N1 0.85 2.20 2.99(2) 154.4 .
O12 H121 O11 0.85 1.94 2.76(2) 165.5 1_665
O12 H122 O7 0.85 1.94 2.75(2) 159.1 .
